data_4506284
loop_
_publ_author_name
'Wang, Hao'
'Liu, Sui-Jun'
'Tian, Dan'
'Jia, Ji-Min'
'Hu, Tong-Liang'

_publ_section_title
;
 Temperature-Dependent Structures of Lanthanide Metal--Organic Frameworks
 Based on Furan-2,5-Dicarboxylate and Oxalate
;
_journal_issue 6
_journal_name_full 'Crystal Growth &amp; Design'
_journal_page_first 3263
_journal_paper_doi 10.1021/cg3004036
_journal_volume 12
_journal_year 2012
_chemical_formula_moiety 'C7 H6 Tb O9,H2 O'
_chemical_formula_sum 'C7 H8 O10 Tb'
_chemical_formula_weight 411.05
_chemical_name_systematic
; 
 ? 
;
_space_group_IT_number 15
_symmetry_cell_setting monoclinic
_symmetry_space_group_name_Hall '-C 2yc'
_symmetry_space_group_name_H-M 'C 1 2/c 1'
_atom_sites_solution_hydrogens geom
_atom_sites_solution_primary direct
_atom_sites_solution_secondary difmap
_audit_creation_method SHELXL-97
_cell_angle_alpha 90.00
_cell_angle_beta 117.53(3)
_cell_angle_gamma 90.00
_cell_formula_units_Z 8
_cell_length_a 16.775(3)
_cell_length_b 10.569(2)
_cell_length_c 13.697(3)
_cell_measurement_reflns_used 10340
_cell_measurement_temperature 293(2)
_cell_measurement_theta_max 27.47
_cell_measurement_theta_min 3.20
_cell_volume 2153.4(9)
_computing_structure_refinement 'SHELXL-97 (Sheldrick, 1997)'
_computing_structure_solution 'SHELXS-97 (Sheldrick, 1990)'
_diffrn_ambient_temperature 293(2)
_diffrn_measured_fraction_theta_full 0.998
_diffrn_measured_fraction_theta_max 0.998
_diffrn_measurement_device_type 'Rigaku SCXmini diffractometer'
_diffrn_measurement_method \w
_diffrn_radiation_monochromator graphite
_diffrn_radiation_source 'fine-focus sealed tube'
_diffrn_radiation_type MoK\a
_diffrn_radiation_wavelength 0.71073
_diffrn_reflns_av_R_equivalents 0.0439
_diffrn_reflns_av_sigmaI/netI 0.0310
_diffrn_reflns_limit_h_max 20
_diffrn_reflns_limit_h_min -20
_diffrn_reflns_limit_k_max 12
_diffrn_reflns_limit_k_min -12
_diffrn_reflns_limit_l_max 16
_diffrn_reflns_limit_l_min -16
_diffrn_reflns_number 9284
_diffrn_reflns_theta_full 25.19
_diffrn_reflns_theta_max 25.19
_diffrn_reflns_theta_min 3.20
_diffrn_standards_decay_% 0
_diffrn_standards_interval_time 0
_diffrn_standards_number 0
_exptl_absorpt_coefficient_mu 6.617
_exptl_absorpt_correction_T_max 0.2781
_exptl_absorpt_correction_T_min 0.2588
_exptl_absorpt_correction_type multi-scan
_exptl_absorpt_process_details Higashi,1995
_exptl_crystal_colour colorless
_exptl_crystal_density_diffrn 2.536
_exptl_crystal_density_method 'not measured'
_exptl_crystal_description block
_exptl_crystal_F_000 1560
_exptl_crystal_size_max 0.28
_exptl_crystal_size_mid 0.27
_exptl_crystal_size_min 0.26
_refine_diff_density_max 0.559
_refine_diff_density_min -0.815
_refine_diff_density_rms 0.138
_refine_ls_extinction_method none
_refine_ls_goodness_of_fit_ref 1.000
_refine_ls_hydrogen_treatment constr
_refine_ls_matrix_type full
_refine_ls_number_parameters 168
_refine_ls_number_reflns 1930
_refine_ls_number_restraints 0
_refine_ls_restrained_S_all 1.000
_refine_ls_R_factor_all 0.0338
_refine_ls_R_factor_gt 0.0260
_refine_ls_shift/su_max 0.001
_refine_ls_shift/su_mean 0.000
_refine_ls_structure_factor_coef Fsqd
_refine_ls_weighting_details 'calc w=1/[\s^2^(Fo^2^)+(0.0193P)^2^+17.7186P] where P=(Fo^2^+2Fc^2^)/3'
_refine_ls_weighting_scheme calc
_refine_ls_wR_factor_gt 0.0507
_refine_ls_wR_factor_ref 0.0531
_reflns_number_gt 1704
_reflns_number_total 1930
_reflns_threshold_expression >2sigma(I)
_cod_data_source_file cg3004036_si_002.cif
_cod_data_source_block 7
_cod_depositor_comments
;
The following automatic conversions were performed:

'_symmetry_cell_setting' value 'Monoclinic' changed to 'monoclinic'
according to /home/saulius/struct/CIF-dictionaries/cif_core.dic
dictionary named 'cif_core.dic' version 2.4.1 from 2010-06-29.

Automatic conversion script
Id: cif_fix_values 1891 2012-01-12 08:04:46Z andrius 
;
_cod_original_cell_volume 2153.4(7)
_cod_original_sg_symbol_Hall '-C 2yc '
_cod_original_sg_symbol_H-M 'C 2/c '
_cod_database_code 4506284

loop_
_symmetry_equiv_pos_as_xyz
'x, y, z'
'-x, y, -z+1/2'
'x+1/2, y+1/2, z'
'-x+1/2, y+1/2, -z+1/2'
'-x, -y, -z'
'x, -y, z-1/2'
'-x+1/2, -y+1/2, -z'
'x+1/2, -y+1/2, z-1/2'

loop_
_atom_site_label
_atom_site_type_symbol
_atom_site_fract_x
_atom_site_fract_y
_atom_site_fract_z
_atom_site_U_iso_or_equiv
_atom_site_adp_type
_atom_site_occupancy
_atom_site_symmetry_multiplicity
_atom_site_calc_flag
_atom_site_refinement_flags
O2 O 0.1429(3) 1.1913(4) 0.9619(3) 0.0322(10) Uani 1 1 d .
O1 O 0.2313(2) 1.0223(3) 0.9960(3) 0.0244(9) Uani 1 1 d .
C1 C 0.1556(3) 1.0751(5) 0.9615(4) 0.0191(11) Uani 1 1 d .
O9 O -0.1171(2) 0.3806(4) 0.6881(3) 0.0240(9) Uani 1 1 d .
O4 O -0.0591(2) 0.6213(3) 0.9005(3) 0.0232(9) Uani 1 1 d .
Tb1 Tb 0.135388(16) 0.40327(2) 0.99748(2) 0.01580(9) Uani 1 1 d .
O3 O 0.0918(2) 0.8645(3) 0.9285(3) 0.0204(8) Uani 1 1 d .
C5 C 0.0097(3) 0.8080(5) 0.8898(4) 0.0194(11) Uani 1 1 d .
O5 O 0.0768(2) 0.6068(3) 0.9112(3) 0.0305(9) Uani 1 1 d .
O8 O -0.0187(2) 0.3559(3) 0.8646(3) 0.0213(8) Uani 1 1 d .
O1W O 0.2717(3) 0.7976(4) 0.1374(3) 0.0344(10) Uani 1 1 d G
H1WA H 0.3263 0.7899 0.1509 0.052 Uiso 1 1 d G
H1WB H 0.2441 0.8445 0.0812 0.052 Uiso 1 1 d G
O3W O 0.2487(3) 0.3091(4) 1.1691(3) 0.0378(11) Uani 1 1 d .
H3WB H 0.2286 0.3068 1.2159 0.057 Uiso 1 1 d R
H3WA H 0.2601 0.2343 1.1563 0.057 Uiso 1 1 d R
C3 C -0.0133(3) 1.0153(5) 0.8705(4) 0.0221(12) Uani 1 1 d .
H3 H -0.0410 1.0941 0.8532 0.026 Uiso 1 1 calc R
C6 C 0.0096(3) 0.6672(5) 0.9012(4) 0.0187(12) Uani 1 1 d .
C4 C -0.0567(4) 0.8957(5) 0.8523(4) 0.0242(12) Uani 1 1 d .
H4 H -0.1183 0.8807 0.8210 0.029 Uiso 1 1 calc R
C7 C -0.0392(3) 0.3702(5) 0.7656(4) 0.0178(11) Uani 1 1 d .
C2 C 0.0751(3) 0.9926(5) 0.9171(4) 0.0169(11) Uani 1 1 d .
O2W O 0.1894(3) 0.5649(4) 1.1403(4) 0.0366(11) Uani 1 1 d .
H2WA H 0.2116 0.6281 1.1206 0.055 Uiso 1 1 d R
H2WB H 0.1456 0.5923 1.1515 0.055 Uiso 1 1 d R

loop_
_atom_site_aniso_label
_atom_site_aniso_U_11
_atom_site_aniso_U_22
_atom_site_aniso_U_33
_atom_site_aniso_U_23
_atom_site_aniso_U_13
_atom_site_aniso_U_12
O2 0.036(2) 0.013(2) 0.051(3) -0.0013(19) 0.022(2) -0.0039(18)
O1 0.016(2) 0.020(2) 0.035(2) 0.0008(17) 0.0098(18) -0.0031(17)
C1 0.022(3) 0.017(3) 0.019(3) 0.000(2) 0.010(2) -0.001(2)
O9 0.0133(19) 0.031(2) 0.026(2) -0.0012(17) 0.0083(17) -0.0003(16)
O4 0.023(2) 0.016(2) 0.036(2) -0.0051(17) 0.0181(18) -0.0077(16)
Tb1 0.01326(14) 0.01141(13) 0.02294(14) -0.00133(12) 0.00854(10) -0.00166(11)
O3 0.0149(19) 0.0103(17) 0.034(2) -0.0003(15) 0.0099(17) -0.0036(14)
C5 0.016(3) 0.019(3) 0.022(3) -0.003(2) 0.007(2) -0.005(2)
O5 0.021(2) 0.0144(19) 0.056(3) 0.003(2) 0.018(2) 0.0033(17)
O8 0.019(2) 0.024(2) 0.024(2) -0.0026(16) 0.0122(17) -0.0041(16)
O1W 0.028(2) 0.038(3) 0.036(2) 0.014(2) 0.013(2) 0.003(2)
O3W 0.042(3) 0.045(3) 0.029(2) 0.010(2) 0.019(2) 0.020(2)
C3 0.018(3) 0.015(3) 0.030(3) 0.004(2) 0.008(2) 0.004(2)
C6 0.021(3) 0.017(3) 0.020(3) 0.000(2) 0.011(2) -0.003(2)
C4 0.015(3) 0.023(3) 0.030(3) -0.003(3) 0.007(2) -0.003(2)
C7 0.018(3) 0.011(3) 0.027(3) -0.003(2) 0.013(3) -0.002(2)
C2 0.019(3) 0.011(2) 0.020(3) -0.002(2) 0.009(2) 0.000(2)
O2W 0.040(3) 0.033(2) 0.054(3) -0.020(2) 0.036(2) -0.0152(19)

loop_
_atom_type_symbol
_atom_type_description
_atom_type_scat_dispersion_real
_atom_type_scat_dispersion_imag
_atom_type_scat_source
C C 0.0033 0.0016 'International Tables Vol C Tables 4.2.6.8 and 6.1.1.4'
H H 0.0000 0.0000 'International Tables Vol C Tables 4.2.6.8 and 6.1.1.4'
O O 0.0106 0.0060 'International Tables Vol C Tables 4.2.6.8 and 6.1.1.4'
Tb Tb -0.1723 4.1537 'International Tables Vol C Tables 4.2.6.8 and 6.1.1.4'

loop_
_geom_angle_atom_site_label_1
_geom_angle_atom_site_label_2
_geom_angle_atom_site_label_3
_geom_angle
_geom_angle_site_symmetry_1
_geom_angle_site_symmetry_3
C1 O2 Tb1 169.4(4) . 1_565
C1 O1 Tb1 130.3(3) . 7_567
O2 C1 O1 125.3(5) . .
O2 C1 C2 117.1(5) . .
O1 C1 C2 117.6(4) . .
C7 O9 Tb1 118.3(3) . 2_556
C6 O4 Tb1 144.1(3) . 5_567
O4 Tb1 O2 96.80(13) 5_567 1_545
O4 Tb1 O1 143.71(13) 5_567 7_567
O2 Tb1 O1 100.97(13) 1_545 7_567
O4 Tb1 O9 141.91(13) 5_567 2_556
O2 Tb1 O9 71.08(14) 1_545 2_556
O1 Tb1 O9 74.23(13) 7_567 2_556
O4 Tb1 O8 74.58(13) 5_567 .
O2 Tb1 O8 77.59(13) 1_545 .
O1 Tb1 O8 140.14(13) 7_567 .
O9 Tb1 O8 67.62(12) 2_556 .
O4 Tb1 O5 100.45(13) 5_567 .
O2 Tb1 O5 143.61(15) 1_545 .
O1 Tb1 O5 83.41(13) 7_567 .
O9 Tb1 O5 75.62(13) 2_556 .
O8 Tb1 O5 76.52(13) . .
O4 Tb1 O2W 72.32(13) 5_567 .
O2 Tb1 O2W 144.50(15) 1_545 .
O1 Tb1 O2W 74.86(13) 7_567 .
O9 Tb1 O2W 136.97(13) 2_556 .
O8 Tb1 O2W 128.21(13) . .
O5 Tb1 O2W 71.74(15) . .
O4 Tb1 O3W 76.95(14) 5_567 .
O2 Tb1 O3W 73.40(15) 1_545 .
O1 Tb1 O3W 78.21(14) 7_567 .
O9 Tb1 O3W 129.15(13) 2_556 .
O8 Tb1 O3W 136.11(14) . .
O5 Tb1 O3W 141.79(15) . .
O2W Tb1 O3W 71.24(15) . .
C5 O3 C2 105.6(4) . .
C4 C5 O3 110.7(5) . .
C4 C5 C6 132.8(5) . .
O3 C5 C6 116.4(4) . .
C6 O5 Tb1 130.4(3) . .
C7 O8 Tb1 117.0(3) . .
H1WA O1W H1WB 109.5 . .
Tb1 O3W H3WB 109.5 . .
Tb1 O3W H3WA 109.2 . .
H3WB O3W H3WA 109.5 . .
C2 C3 C4 106.8(5) . .
C2 C3 H3 126.6 . .
C4 C3 H3 126.6 . .
O5 C6 O4 126.0(5) . .
O5 C6 C5 118.5(4) . .
O4 C6 C5 115.6(5) . .
C5 C4 C3 106.0(5) . .
C5 C4 H4 127.0 . .
C3 C4 H4 127.0 . .
O8 C7 O9 126.1(5) . .
O8 C7 C7 117.1(6) . 2_556
O9 C7 C7 116.8(6) . 2_556
C3 C2 O3 110.7(4) . .
C3 C2 C1 133.6(5) . .
O3 C2 C1 115.6(4) . .
Tb1 O2W H2WA 110.1 . .
Tb1 O2W H2WB 110.2 . .
H2WA O2W H2WB 108.7 . .

loop_
_geom_bond_atom_site_label_1
_geom_bond_atom_site_label_2
_geom_bond_distance
_geom_bond_site_symmetry_2
O2 C1 1.247(6) .
O2 Tb1 2.308(4) 1_565
O1 C1 1.262(6) .
O1 Tb1 2.333(3) 7_567
C1 C2 1.482(7) .
O9 C7 1.251(6) .
O9 Tb1 2.427(4) 2_556
O4 C6 1.247(6) .
O4 Tb1 2.304(4) 5_567
Tb1 O4 2.304(4) 5_567
Tb1 O2 2.308(4) 1_545
Tb1 O1 2.333(3) 7_567
Tb1 O9 2.427(4) 2_556
Tb1 O8 2.428(4) .
Tb1 O5 2.432(4) .
Tb1 O2W 2.434(4) .
Tb1 O3W 2.449(4) .
O3 C5 1.364(6) .
O3 C2 1.377(6) .
C5 C4 1.355(7) .
C5 C6 1.496(7) .
O5 C6 1.247(6) .
O8 C7 1.245(6) .
O1W H1WA 0.8501 .
O1W H1WB 0.8499 .
O3W H3WB 0.8505 .
O3W H3WA 0.8502 .
C3 C2 1.337(7) .
C3 C4 1.422(7) .
C3 H3 0.9300 .
C4 H4 0.9300 .
C7 C7 1.559(10) 2_556
O2W H2WA 0.8669 .
O2W H2WB 0.8668 .
